data_4323114
loop_
_publ_author_name
'Kazuaki Yamanari'
'Ito Fukuda'
'Tatsuya Kawamoto'
'Yoshihiko Kushi'
'Akira Fuyuhiro'
'Naoko Kubota'
'Tsuyoshi Fukuo'
'Ryuichi Arakawa'

_publ_section_title
;
 Self-Assembling Synthesis of Cyclic Tri- and Tetranuclear Cobalt(III)
 Complexes Bridged by Purine-6-thione and Their Characterization by
 Electrospray Mass Spectrometry and X-ray Crystal Analysis
;
_journal_name_full 'Inorganic Chemistry'
_journal_page_first 5611
_journal_page_last 5618
_journal_paper_doi 10.1021/ic9802146
_journal_volume 37
_journal_year 1998
_chemical_formula_sum 'C44 H104 Cl4 Co4 N32 O16 S4'
_chemical_formula_weight 1843.30
_space_group_IT_number 15
_symmetry_cell_setting monoclinic
_symmetry_Int_Tables_number 15
_symmetry_space_group_name_Hall '-C 2yc'
_symmetry_space_group_name_H-M 'C 1 2/c 1'
_audit_creation_date 'Thu Jun 26 10:08:57 1997'
_audit_creation_method 'from TEXRAY.INF file'
_cell_angle_alpha 90
_cell_angle_beta 90.70(2)
_cell_angle_gamma 90
_cell_formula_units_Z 4
_cell_length_a 23.423(5)
_cell_length_b 14.630(4)
_cell_length_c 22.914(4)
_cell_measurement_reflns_used 25
_cell_measurement_temperature 296.2
_cell_measurement_theta_max 15.0
_cell_measurement_theta_min 14.9
_cell_volume 7852(3)
_computing_cell_refinement 'MSC/AFC Diffractometer Control'
_computing_data_collection 'MSC/AFC Diffractometer Control'
_computing_data_reduction teXsan
_computing_publication_material teXsan
_computing_structure_refinement teXsan
_computing_structure_solution SHELXS86
_diffrn_ambient_temperature 296.2
_diffrn_measurement_device 'Rigaku AFC5R'
_diffrn_measurement_method \w-2\q
_diffrn_orient_matrix_UB_11 -0.02872
_diffrn_orient_matrix_UB_12 0.04557
_diffrn_orient_matrix_UB_13 0.01365
_diffrn_orient_matrix_UB_21 -0.02731
_diffrn_orient_matrix_UB_22 -0.05072
_diffrn_orient_matrix_UB_23 0.00842
_diffrn_orient_matrix_UB_31 0.01588
_diffrn_orient_matrix_UB_32 -0.00480
_diffrn_orient_matrix_UB_33 0.04059
_diffrn_radiation_detector 'scintillation counter'
_diffrn_radiation_monochromator graphite
_diffrn_radiation_source 'Rigaku rotating anode'
_diffrn_radiation_type 'Mo K\a'
_diffrn_radiation_wavelength 0.7107
_diffrn_reflns_av_R_equivalents 3.44
_diffrn_reflns_av_sigmaI/netI 0.086
_diffrn_reflns_limit_h_max 32
_diffrn_reflns_limit_h_min 0
_diffrn_reflns_limit_k_max 20
_diffrn_reflns_limit_k_min 0
_diffrn_reflns_limit_l_max 32
_diffrn_reflns_limit_l_min -32
_diffrn_reflns_number 12152
_diffrn_reflns_reduction_process 'Lp corrections applied'
_diffrn_reflns_theta_max 30.01
_diffrn_reflns_theta_min 2.50
_diffrn_standards_decay_% 0.00
_diffrn_standards_interval_count 150
_diffrn_standards_number 3
_exptl_absorpt_coefficient_mu 1.151
_exptl_absorpt_correction_T_max 1.000
_exptl_absorpt_correction_T_min 0.713
_exptl_absorpt_correction_type '\y scans(North,Phillips & Mathews,1968)'
_exptl_crystal_colour 'red brown'
_exptl_crystal_density_diffrn 1.559
_exptl_crystal_density_meas ?
_exptl_crystal_description column
_exptl_crystal_F_000 3840.00
_exptl_crystal_size_max 0.400
_exptl_crystal_size_mid 0.250
_exptl_crystal_size_min 0.250
_refine_diff_density_max 0.83
_refine_diff_density_min -0.56
_refine_ls_extinction_method none
_refine_ls_goodness_of_fit_obs 1.716
_refine_ls_matrix_type full
_refine_ls_number_constraints 0
_refine_ls_number_parameters 485
_refine_ls_number_reflns 6410
_refine_ls_number_restraints 0
_refine_ls_R_factor_obs 0.0424
_refine_ls_shift/esd_max 0.0870
_refine_ls_shift/esd_mean 0.0010
_refine_ls_structure_factor_coef F
_refine_ls_weighting_details 'w = 1/[\s^2^(Fo) + 0.00010|Fo|^2^]'
_refine_ls_weighting_scheme calc
_refine_ls_wR_factor_obs 0.0450
_reflns_number_observed 6410
_reflns_number_total 11881
_reflns_observed_criterion >3.0sigma(I)
_cod_data_source_file ic9802146_2.cif
_cod_data_source_block '[Co4(ampu)4(tacn)4]Cl4.16H2O-complex3'
_cod_depositor_comments
;
The following automatic conversions were performed:

'_exptl_crystal_density_meas' value 'not measured' was changed to '?'
- the value is perceived as not measured.

Automatic conversion script
Id: cif_fix_values 3008 2015-01-20 13:52:24Z robertas 

The following automatic conversions were performed:

'_refine_ls_weighting_scheme' value 'w = 1/[\s^2^(Fo) +
0.00010|Fo|^2^]' was changed to 'calc'. New tag
'_refine_ls_weighting_details' was created. The value of the new tag
was set to 'w = 1/[\s^2^(Fo) + 0.00010|Fo|^2^]'.

Automatic conversion script
Id: cif_fix_values 3143 2015-03-26 13:38:13Z robertas 
;
_cod_original_cell_volume 7851(2)
_cod_original_sg_symbol_H-M 'C 2/c '
_cod_original_formula_sum 'C44 H104 Cl4 Co4 N32 O16 S4 '
_cod_database_code 4323114

loop_
_symmetry_equiv_pos_as_xyz
'   +x,   +y,   +z'
'1/2+x,1/2+y,   +z'
'   -x,   +y,1/2-z'
1/2-x,1/2+y,1/2-z
'   -x,   -y,   -z'
'1/2-x,1/2-y,   -z'
'   +x,   -y,1/2+z'
1/2+x,1/2-y,1/2+z

loop_
_atom_site_aniso_label
_atom_site_aniso_U_11
_atom_site_aniso_U_22
_atom_site_aniso_U_33
_atom_site_aniso_U_12
_atom_site_aniso_U_13
_atom_site_aniso_U_23
Co(1) 0.0225(2) 0.0189(2) 0.0184(2) -0.0021(2) 0.0005(2) -0.0029(2)
Co(2) 0.0229(3) 0.0267(3) 0.0216(2) 0.0086(2) -0.0011(2) -0.0009(2)
Cl(1) 0.0374(6) 0.0577(8) 0.0641(8) 0.0066(6) -0.0064(6) -0.0043(6)
Cl(2) 0.0723(10) 0.0744(9) 0.0407(7) 0.0245(8) -0.0006(6) -0.0029(6)
S(1) 0.0266(5) 0.0210(4) 0.0264(5) -0.0048(4) -0.0037(4) -0.0030(4)
S(2) 0.0411(6) 0.0267(5) 0.0289(5) 0.0114(4) 0.0045(4) -0.0038(4)
O(1) 0.046(2) 0.069(2) 0.079(3) 0.005(2) 0.004(2) -0.022(2)
O(2) 0.101(3) 0.045(2) 0.060(2) 0.018(2) 0.009(2) 0.010(2)
O(3) 0.090(3) 0.072(3) 0.052(2) 0.004(2) 0.002(2) -0.007(2)
O(4) 0.064(3) 0.057(2) 0.113(4) 0.007(2) 0.015(2) 0.002(2)
O(5) 0.098(4) 0.107(3) 0.070(3) 0.040(3) -0.035(3) -0.035(3)
O(6) 0.068(3) 0.041(2) 0.205(5) -0.003(2) 0.005(3) 0.028(3)
O(7) 0.131(4) 0.083(3) 0.074(3) 0.002(3) -0.018(3) 0.028(2)
O(8) 0.087(4) 0.113(4) 0.104(4) -0.003(3) 0.037(3) 0.039(3)
N(1) 0.022(2) 0.019(1) 0.028(2) -0.001(1) -0.001(1) 0.001(1)
N(2) 0.029(2) 0.024(2) 0.036(2) 0.000(1) -0.005(2) 0.008(1)
N(3) 0.025(2) 0.026(2) 0.026(2) -0.002(1) -0.002(1) 0.003(1)
N(7) 0.025(2) 0.020(1) 0.022(2) -0.003(1) -0.001(1) 0.000(1)
N(9) 0.027(2) 0.022(2) 0.024(2) -0.005(1) -0.004(1) 0.000(1)
N(21) 0.048(2) 0.021(2) 0.025(2) 0.002(1) 0.004(2) -0.004(1)
N(22) 0.068(3) 0.026(2) 0.040(2) -0.018(2) 0.009(2) -0.007(2)
N(23) 0.041(2) 0.022(2) 0.027(2) -0.006(1) 0.004(1) -0.003(1)
N(27) 0.028(2) 0.022(1) 0.023(2) 0.002(1) 0.003(1) -0.002(1)
N(29) 0.030(2) 0.022(1) 0.019(1) -0.002(1) 0.004(1) -0.005(1)
N(51) 0.035(2) 0.024(2) 0.022(2) -0.005(1) 0.003(1) -0.002(1)
N(54) 0.027(2) 0.028(2) 0.029(2) -0.002(1) 0.004(1) -0.008(1)
N(57) 0.029(2) 0.025(2) 0.021(2) 0.000(1) -0.002(1) -0.004(1)
N(61) 0.024(2) 0.038(2) 0.033(2) 0.003(1) -0.004(1) -0.005(2)
N(64) 0.038(2) 0.045(2) 0.030(2) 0.016(2) -0.008(2) 0.000(2)
N(67) 0.026(2) 0.045(2) 0.029(2) 0.009(2) 0.002(1) -0.003(2)
C(2) 0.022(2) 0.023(2) 0.028(2) 0.003(1) 0.003(1) 0.001(1)
C(4) 0.021(2) 0.020(2) 0.027(2) -0.003(1) -0.003(1) -0.002(1)
C(5) 0.023(2) 0.020(2) 0.026(2) -0.002(1) -0.004(1) 0.000(1)
C(6) 0.020(2) 0.022(2) 0.026(2) 0.000(1) 0.001(1) -0.003(1)
C(8) 0.028(2) 0.020(2) 0.024(2) -0.005(1) 0.001(2) -0.002(1)
C(22) 0.052(3) 0.023(2) 0.024(2) -0.006(2) 0.000(2) 0.002(2)
C(24) 0.034(2) 0.019(2) 0.020(2) 0.000(2) 0.000(2) -0.001(1)
C(25) 0.031(2) 0.022(2) 0.023(2) 0.002(2) 0.004(2) -0.002(1)
C(26) 0.040(2) 0.023(2) 0.021(2) 0.009(2) 0.001(2) 0.000(1)
C(28) 0.026(2) 0.024(2) 0.023(2) 0.000(1) 0.002(1) -0.004(1)
C(52) 0.050(3) 0.038(2) 0.031(2) -0.015(2) 0.012(2) -0.001(2)
C(53) 0.031(2) 0.045(3) 0.035(2) -0.013(2) 0.010(2) -0.008(2)
C(55) 0.037(2) 0.036(2) 0.030(2) -0.003(2) 0.006(2) -0.014(2)
C(56) 0.037(2) 0.030(2) 0.024(2) -0.002(2) -0.002(2) -0.006(2)
C(58) 0.043(3) 0.032(2) 0.027(2) -0.001(2) -0.009(2) 0.003(2)
C(59) 0.054(3) 0.024(2) 0.026(2) 0.001(2) -0.002(2) 0.003(2)
C(62) 0.038(3) 0.056(3) 0.046(3) 0.007(2) -0.017(2) -0.012(2)
C(63) 0.050(3) 0.060(3) 0.035(2) 0.013(2) -0.017(2) -0.007(2)
C(65) 0.041(3) 0.062(3) 0.055(3) 0.031(2) -0.010(2) -0.001(3)
C(66) 0.038(3) 0.065(3) 0.048(3) 0.024(2) 0.001(2) -0.006(2)
C(68) 0.032(2) 0.064(3) 0.045(3) -0.004(2) 0.009(2) -0.006(2)
C(69) 0.032(2) 0.045(3) 0.051(3) -0.008(2) 0.001(2) 0.002(2)

loop_
_atom_site_label
_atom_site_fract_x
_atom_site_fract_y
_atom_site_fract_z
_atom_site_U_iso_or_equiv
_atom_site_thermal_displace_type
_atom_site_calc_flag
_atom_site_calc_attached_atom
_atom_site_occupancy
_atom_site_refinement_flags
Co1 0.51424(2) 0.22631(3) 0.06586(2) 0.0199(1) Uani d . 1.00 .
Co2 0.32009(2) 0.31316(3) 0.23288(2) 0.0238(1) Uani d . 1.00 .
Cl1 0.83109(5) 0.35133(9) 0.50764(6) 0.0531(4) Uani d . 1.00 .
Cl2 0.23471(6) 0.13509(10) 0.57771(6) 0.0624(4) Uani d . 1.00 .
S1 0.49179(4) 0.08074(6) 0.09953(4) 0.0247(2) Uani d . 1.00 .
S2 0.35227(5) 0.46074(7) 0.25540(5) 0.0322(3) Uani d . 1.00 .
O1 0.6953(1) 0.3611(2) 0.5093(2) 0.065(1) Uani d . 1.00 .
O2 0.5191(2) 0.1756(2) 0.6783(2) 0.069(1) Uani d . 1.00 .
O3 0.2535(2) 0.3533(3) 0.5582(2) 0.071(1) Uani d . 1.00 .
O4 0.6500(2) 0.0397(2) 0.0695(2) 0.078(1) Uani d . 1.00 .
O5 0.8344(2) 0.4932(3) 0.6134(2) 0.092(2) Uani d . 1.00 .
O6 0.4246(2) 0.2843(2) 0.7269(2) 0.104(2) Uani d . 1.00 .
O7 0.3200(2) 0.4878(3) 0.0915(2) 0.096(2) Uani d . 1.00 .
O8 0.1347(2) 0.0188(3) 0.0814(2) 0.101(2) Uani d . 1.00 .
N1 0.5448(1) 0.0146(2) 0.1986(1) 0.0230(8) Uani d . 1.00 .
N2 0.5871(2) -0.0370(2) 0.2842(2) 0.0298(10) Uani d . 1.00 .
N3 0.6129(1) 0.1077(2) 0.2545(1) 0.0256(8) Uani d . 1.00 .
N7 0.5689(1) 0.2374(2) 0.1315(1) 0.0222(8) Uani d . 1.00 .
N9 0.6298(1) 0.2576(2) 0.2081(1) 0.0244(8) Uani d . 1.00 .
N21 0.4483(2) 0.5265(2) 0.2015(1) 0.0314(9) Uani d . 1.00 .
N22 0.5302(2) 0.5794(3) 0.1565(2) 0.045(1) Uani d . 1.00 .
N23 0.5017(1) 0.4339(2) 0.1324(1) 0.0300(9) Uani d . 1.00 .
N27 0.3830(1) 0.3029(2) 0.1775(1) 0.0242(8) Uani d . 1.00 .
N29 0.4569(1) 0.2833(2) 0.1155(1) 0.0239(8) Uani d . 1.00 .
N51 0.5335(1) 0.3444(2) 0.0286(1) 0.0269(8) Uani d . 1.00 .
N54 0.5721(1) 0.1747(2) 0.0147(1) 0.0278(8) Uani d . 1.00 .
N57 0.4618(1) 0.2092(2) 0.0002(1) 0.0251(8) Uani d . 1.00 .
N61 0.2847(1) 0.1936(2) 0.2140(1) 0.0316(9) Uani d . 1.00 .
N64 0.2686(2) 0.3621(2) 0.1729(1) 0.038(1) Uani d . 1.00 .
N67 0.2565(1) 0.3287(2) 0.2855(1) 0.0333(9) Uani d . 1.00 .
C2 0.5813(2) 0.0322(2) 0.2448(2) 0.0241(9) Uani d . 1.00 .
C4 0.6051(1) 0.1727(2) 0.2130(2) 0.0228(9) Uani d . 1.00 .
C5 0.5688(2) 0.1616(2) 0.1666(2) 0.0234(9) Uani d . 1.00 .
C6 0.5373(1) 0.0824(2) 0.1597(2) 0.0225(9) Uani d . 1.00 .
C8 0.6061(2) 0.2931(2) 0.1582(2) 0.0238(9) Uani d . 1.00 .
C22 0.4919(2) 0.5094(3) 0.1642(2) 0.033(1) Uani d . 1.00 .
C24 0.4618(2) 0.3684(2) 0.1406(2) 0.0244(9) Uani d . 1.00 .
C25 0.4173(2) 0.3789(2) 0.1781(2) 0.0254(10) Uani d . 1.00 .
C26 0.4108(2) 0.4588(2) 0.2094(2) 0.028(1) Uani d . 1.00 .
C28 0.4089(2) 0.2475(2) 0.1398(2) 0.0242(9) Uani d . 1.00 .
C52 0.5841(2) 0.3353(3) -0.0098(2) 0.039(1) Uani d . 1.00 .
C53 0.6151(2) 0.2474(3) 0.0047(2) 0.037(1) Uani d . 1.00 .
C55 0.5460(2) 0.1393(3) -0.0412(2) 0.034(1) Uani d . 1.00 .
C56 0.4823(2) 0.1293(3) -0.0344(2) 0.030(1) Uani d . 1.00 .
C58 0.4575(2) 0.2941(3) -0.0367(2) 0.034(1) Uani d . 1.00 .
C59 0.4812(2) 0.3744(3) -0.0035(2) 0.035(1) Uani d . 1.00 .
C62 0.2460(2) 0.2007(3) 0.1615(2) 0.047(1) Uani d . 1.00 .
C63 0.2586(2) 0.2875(3) 0.1299(2) 0.049(1) Uani d . 1.00 .
C65 0.2148(2) 0.3987(3) 0.1989(2) 0.053(2) Uani d . 1.00 .
C66 0.2214(2) 0.4078(4) 0.2641(2) 0.050(1) Uani d . 1.00 .
C68 0.2214(2) 0.2438(3) 0.2902(2) 0.047(1) Uani d . 1.00 .
C69 0.2544(2) 0.1638(3) 0.2674(2) 0.043(1) Uani d . 1.00 .
H2a 0.557(2) -0.070(3) 0.287(2) 0.07(1) Uiso calc . 1.00 .
H2b 0.602(2) -0.023(3) 0.316(2) 0.02(1) Uiso calc . 1.00 .
H8 0.6152 0.3521 0.1438 0.0286 Uiso calc . 1.00 .
H22a 0.529(2) 0.615(3) 0.183(2) 0.06(1) Uiso calc . 1.00 .
H22b 0.560(2) 0.565(3) 0.139(2) 0.06(2) Uiso calc . 1.00 .
H28 0.3951 0.1881 0.1307 0.0291 Uiso calc . 1.00 .
H51 0.5420 0.3878 0.0583 0.0323 Uiso calc . 1.00 .
H52a 0.6090 0.3857 -0.0036 0.0473 Uiso calc . 1.00 .
H52b 0.5719 0.3342 -0.0495 0.0473 Uiso calc . 1.00 .
H53a 0.6378 0.2556 0.0389 0.0442 Uiso calc . 1.00 .
H53b 0.6388 0.2307 -0.0268 0.0442 Uiso calc . 1.00 .
H54 0.5903 0.1253 0.0344 0.0333 Uiso calc . 1.00 .
H55a 0.5621 0.0814 -0.0501 0.0413 Uiso calc . 1.00 .
H55b 0.5536 0.1810 -0.0719 0.0413 Uiso calc . 1.00 .
H56a 0.4739 0.0740 -0.0145 0.0365 Uiso calc . 1.00 .
H56b 0.4641 0.1287 -0.0717 0.0365 Uiso calc . 1.00 .
H57 0.4251 0.1955 0.0149 0.0301 Uiso calc . 1.00 .
H58a 0.4186 0.3053 -0.0465 0.0408 Uiso calc . 1.00 .
H58b 0.4787 0.2858 -0.0714 0.0408 Uiso calc . 1.00 .
H59a 0.4536 0.3958 0.0234 0.0414 Uiso calc . 1.00 .
H59b 0.4904 0.4221 -0.0299 0.0414 Uiso calc . 1.00 .
H61 0.3141 0.1509 0.2059 0.0379 Uiso calc . 1.00 .
H62a 0.2523 0.1501 0.1364 0.0563 Uiso calc . 1.00 .
H62b 0.2073 0.2007 0.1736 0.0563 Uiso calc . 1.00 .
H63a 0.2917 0.2796 0.1069 0.0585 Uiso calc . 1.00 .
H63b 0.2271 0.3029 0.1053 0.0585 Uiso calc . 1.00 .
H64 0.2874 0.4108 0.1537 0.0451 Uiso calc . 1.00 .
H65a 0.2067 0.4570 0.1826 0.0636 Uiso calc . 1.00 .
H65b 0.1842 0.3580 0.1904 0.0636 Uiso calc . 1.00 .
H66a 0.2402 0.4636 0.2734 0.0605 Uiso calc . 1.00 .
H66b 0.1850 0.4068 0.2819 0.0605 Uiso calc . 1.00 .
H67 0.2713 0.3433 0.3232 0.0400 Uiso calc . 1.00 .
H68a 0.2122 0.2334 0.3299 0.0566 Uiso calc . 1.00 .
H68b 0.1872 0.2509 0.2679 0.0566 Uiso calc . 1.00 .
H69a 0.2812 0.1438 0.2960 0.0515 Uiso calc . 1.00 .
H69b 0.2290 0.1151 0.2581 0.0515 Uiso calc . 1.00 .
H101a 0.6879 0.3018 0.4897 0.0440 Uiso calc . 1.00 .
H101b 0.7357 0.3555 0.5250 0.0440 Uiso calc . 1.00 .
H102a 0.5584 0.1986 0.6676 0.0440 Uiso calc . 1.00 .
H102b 0.5281 0.1114 0.6911 0.0440 Uiso calc . 1.00 .
H103a 0.2608 0.2895 0.5648 0.0440 Uiso calc . 1.00 .
H103b 0.2596 0.3499 0.5154 0.0440 Uiso calc . 1.00 .
H104a 0.6557 -0.0223 0.0585 0.0440 Uiso calc . 1.00 .
H104b 0.6837 0.0808 0.0680 0.0440 Uiso calc . 1.00 .
H105a 0.8472 0.5491 0.6009 0.0440 Uiso calc . 1.00 .
H105b 0.8323 0.4598 0.5772 0.0440 Uiso calc . 1.00 .
H106a 0.4597 0.2539 0.7048 0.0440 Uiso calc . 1.00 .
H106b 0.4295 0.3465 0.7194 0.0440 Uiso calc . 1.00 .
H107a 0.3022 0.5383 0.0712 0.0440 Uiso calc . 1.00 .
H107b 0.3304 0.4430 0.0508 0.0440 Uiso calc . 1.00 .
H108a 0.1375 0.0747 0.1127 0.0440 Uiso calc . 1.00 .
H108b 0.1577 0.0572 0.0509 0.0440 Uiso calc . 1.00 .

loop_
_atom_type_symbol
_atom_type_oxidation_number
_atom_type_number_in_cell
_atom_type_scat_dispersion_real
_atom_type_scat_dispersion_imag
_atom_type_scat_source
Co 0 16 0.349 0.972
;International Tables for Crystallography
(1992, Vol. C, Tables 4.2.6.8 and 6.1.1.1)
;
Cl 0 16 0.148 0.159
;International Tables for Crystallography
(1992, Vol. C, Tables 4.2.6.8 and 6.1.1.1)
;
S 0 16 0.125 0.123
;International Tables for Crystallography
(1992, Vol. C, Tables 4.2.6.8 and 6.1.1.1)
;
O 0 64 0.011 0.006
;International Tables for Crystallography
(1992, Vol. C, Tables 4.2.6.8 and 6.1.1.1)
;
N 0 128 0.006 0.003
;International Tables for Crystallography
(1992, Vol. C, Tables 4.2.6.8 and 6.1.1.1)
;
C 0 176 0.003 0.002
;International Tables for Crystallography
(1992, Vol. C, Tables 4.2.6.8 and 6.1.1.1)
;
H 0 416 0.000 0.000
;International Tables for Crystallography
(1992, Vol. C, Table 6.1.1.2)
;

loop_
_geom_angle_atom_site_label_1
_geom_angle_atom_site_label_2
_geom_angle_atom_site_label_3
_geom_angle
_geom_angle_site_symmetry_1
_geom_angle_site_symmetry_2
_geom_angle_site_symmetry_3
_geom_angle_publ_flag
S(1) Co(1) N(7) 88.27(9) 1_555 1_555 1_555 yes
S(1) Co(1) N(29) 92.18(9) 1_555 1_555 1_555 yes
S(1) Co(1) N(51) 173.80(9) 1_555 1_555 1_555 yes
S(1) Co(1) N(54) 90.38(10) 1_555 1_555 1_555 yes
S(1) Co(1) N(57) 89.77(9) 1_555 1_555 1_555 yes
N(7) Co(1) N(29) 88.0(1) 1_555 1_555 1_555 yes
N(7) Co(1) N(51) 96.2(1) 1_555 1_555 1_555 yes
N(7) Co(1) N(54) 92.4(1) 1_555 1_555 1_555 yes
N(7) Co(1) N(57) 177.1(1) 1_555 1_555 1_555 yes
N(29) Co(1) N(51) 92.3(1) 1_555 1_555 1_555 yes
N(29) Co(1) N(54) 177.4(1) 1_555 1_555 1_555 yes
N(29) Co(1) N(57) 94.2(1) 1_555 1_555 1_555 yes
N(51) Co(1) N(54) 85.1(1) 1_555 1_555 1_555 yes
N(51) Co(1) N(57) 85.6(1) 1_555 1_555 1_555 yes
N(54) Co(1) N(57) 85.5(1) 1_555 1_555 1_555 yes
S(2) Co(2) N(9) 92.43(9) 1_555 1_555 2_655 yes
S(2) Co(2) N(27) 88.35(9) 1_555 1_555 1_555 yes
S(2) Co(2) N(61) 174.01(10) 1_555 1_555 1_555 yes
S(2) Co(2) N(64) 90.7(1) 1_555 1_555 1_555 yes
S(2) Co(2) N(67) 90.1(1) 1_555 1_555 1_555 yes
N(9) Co(2) N(27) 88.1(1) 2_655 1_555 1_555 yes
N(9) Co(2) N(61) 91.7(1) 2_655 1_555 1_555 yes
N(9) Co(2) N(64) 176.9(1) 2_655 1_555 1_555 yes
N(9) Co(2) N(67) 94.4(1) 2_655 1_555 1_555 yes
N(27) Co(2) N(61) 96.1(1) 1_555 1_555 1_555 yes
N(27) Co(2) N(64) 92.0(1) 1_555 1_555 1_555 yes
N(27) Co(2) N(67) 177.1(1) 1_555 1_555 1_555 yes
N(61) Co(2) N(64) 85.2(1) 1_555 1_555 1_555 yes
N(61) Co(2) N(67) 85.3(1) 1_555 1_555 1_555 yes
N(64) Co(2) N(67) 85.6(1) 1_555 1_555 1_555 yes
Co(1) S(1) C(6) 96.4(1) 1_555 1_555 1_555 yes
Co(2) S(2) C(26) 96.0(1) 1_555 1_555 1_555 yes
H(101a O(1) H(101b 104.4(3) 1_555 1_555 1_555 no
H(102a O(2) H(102b 101.3(3) 1_555 1_555 1_555 no
H(103a O(3) H(103b 94.5(3) 1_555 1_555 1_555 no
H(104a O(4) H(104b 117.1(4) 1_555 1_555 1_555 no
H(105a O(5) H(105b 101.3(4) 1_555 1_555 1_555 no
H(106a O(6) H(106b 102.8(4) 1_555 1_555 1_555 no
H(107a O(7) H(107b 97.8(3) 1_555 1_555 1_555 no
H(108a O(8) H(108b 90.5(4) 1_555 1_555 1_555 no
C(2) N(1) C(6) 116.5(3) 1_555 1_555 1_555 yes
C(2) N(2) H(2a) 112(3) 1_555 1_555 1_555 no
C(2) N(2) H(2b) 116(2) 1_555 1_555 1_555 no
H(2a) N(2) H(2b) 114(4) 1_555 1_555 1_555 no
C(2) N(3) C(4) 113.0(3) 1_555 1_555 1_555 yes
Co(1) N(7) C(5) 112.0(2) 1_555 1_555 1_555 yes
Co(1) N(7) C(8) 144.5(2) 1_555 1_555 1_555 yes
C(5) N(7) C(8) 103.4(3) 1_555 1_555 1_555 yes
Co(2) N(9) C(4) 124.7(2) 2_655 1_555 1_555 yes
Co(2) N(9) C(8) 130.9(2) 2_655 1_555 1_555 yes
C(4) N(9) C(8) 104.1(3) 1_555 1_555 1_555 yes
C(22) N(21) C(26) 116.6(3) 1_555 1_555 1_555 yes
C(22) N(22) H(22a) 110(3) 1_555 1_555 1_555 no
C(22) N(22) H(22b) 115(3) 1_555 1_555 1_555 no
H(22a) N(22) H(22b) 124(5) 1_555 1_555 1_555 no
C(22) N(23) C(24) 112.5(3) 1_555 1_555 1_555 yes
Co(2) N(27) C(25) 112.0(2) 1_555 1_555 1_555 yes
Co(2) N(27) C(28) 144.7(3) 1_555 1_555 1_555 yes
C(25) N(27) C(28) 103.1(3) 1_555 1_555 1_555 yes
Co(1) N(29) C(24) 125.1(3) 1_555 1_555 1_555 yes
Co(1) N(29) C(28) 130.4(2) 1_555 1_555 1_555 yes
C(24) N(29) C(28) 103.9(3) 1_555 1_555 1_555 yes
Co(1) N(51) C(52) 111.3(2) 1_555 1_555 1_555 yes
Co(1) N(51) C(59) 106.2(2) 1_555 1_555 1_555 yes
Co(1) N(51) H(51) 108.8(2) 1_555 1_555 1_555 no
C(52) N(51) C(59) 112.9(3) 1_555 1_555 1_555 yes
C(52) N(51) H(51) 108.8(3) 1_555 1_555 1_555 no
C(59) N(51) H(51) 108.7(3) 1_555 1_555 1_555 no
Co(1) N(54) C(53) 107.0(2) 1_555 1_555 1_555 yes
Co(1) N(54) C(55) 111.4(2) 1_555 1_555 1_555 yes
Co(1) N(54) H(54) 108.6(2) 1_555 1_555 1_555 no
C(53) N(54) C(55) 112.7(3) 1_555 1_555 1_555 yes
C(53) N(54) H(54) 108.5(3) 1_555 1_555 1_555 no
C(55) N(54) H(54) 108.6(3) 1_555 1_555 1_555 no
Co(1) N(57) C(56) 107.9(2) 1_555 1_555 1_555 yes
Co(1) N(57) C(58) 111.5(2) 1_555 1_555 1_555 yes
Co(1) N(57) H(57) 108.6(2) 1_555 1_555 1_555 no
C(56) N(57) C(58) 111.6(3) 1_555 1_555 1_555 yes
C(56) N(57) H(57) 108.6(3) 1_555 1_555 1_555 no
C(58) N(57) H(57) 108.6(3) 1_555 1_555 1_555 no
Co(2) N(61) C(62) 111.2(3) 1_555 1_555 1_555 yes
Co(2) N(61) C(69) 106.4(2) 1_555 1_555 1_555 yes
Co(2) N(61) H(61) 108.7(2) 1_555 1_555 1_555 no
C(62) N(61) C(69) 112.9(3) 1_555 1_555 1_555 yes
C(62) N(61) H(61) 108.7(3) 1_555 1_555 1_555 no
C(69) N(61) H(61) 108.7(3) 1_555 1_555 1_555 no
Co(2) N(64) C(63) 106.8(3) 1_555 1_555 1_555 yes
Co(2) N(64) C(65) 111.4(3) 1_555 1_555 1_555 yes
Co(2) N(64) H(64) 108.3(3) 1_555 1_555 1_555 no
C(63) N(64) C(65) 113.6(4) 1_555 1_555 1_555 yes
C(63) N(64) H(64) 108.3(3) 1_555 1_555 1_555 no
C(65) N(64) H(64) 108.3(3) 1_555 1_555 1_555 no
Co(2) N(67) C(66) 108.0(3) 1_555 1_555 1_555 yes
Co(2) N(67) C(68) 111.9(3) 1_555 1_555 1_555 yes
Co(2) N(67) H(67) 108.5(2) 1_555 1_555 1_555 no
C(66) N(67) C(68) 111.4(3) 1_555 1_555 1_555 yes
C(66) N(67) H(67) 108.5(3) 1_555 1_555 1_555 no
C(68) N(67) H(67) 108.5(3) 1_555 1_555 1_555 no
N(1) C(2) N(2) 115.2(3) 1_555 1_555 1_555 yes
N(1) C(2) N(3) 128.0(3) 1_555 1_555 1_555 yes
N(2) C(2) N(3) 116.8(3) 1_555 1_555 1_555 yes
N(3) C(4) N(9) 129.6(3) 1_555 1_555 1_555 yes
N(3) C(4) C(5) 122.7(3) 1_555 1_555 1_555 yes
N(9) C(4) C(5) 107.7(3) 1_555 1_555 1_555 yes
N(7) C(5) C(4) 110.8(3) 1_555 1_555 1_555 yes
N(7) C(5) C(6) 128.2(3) 1_555 1_555 1_555 yes
C(4) C(5) C(6) 121.0(3) 1_555 1_555 1_555 yes
S(1) C(6) N(1) 126.3(3) 1_555 1_555 1_555 yes
S(1) C(6) C(5) 115.1(3) 1_555 1_555 1_555 yes
N(1) C(6) C(5) 118.6(3) 1_555 1_555 1_555 yes
N(7) C(8) N(9) 114.0(3) 1_555 1_555 1_555 yes
N(7) C(8) H(8) 123.0(3) 1_555 1_555 1_555 no
N(9) C(8) H(8) 123.0(3) 1_555 1_555 1_555 no
N(21) C(22) N(22) 116.1(4) 1_555 1_555 1_555 yes
N(21) C(22) N(23) 128.7(4) 1_555 1_555 1_555 yes
N(22) C(22) N(23) 115.2(4) 1_555 1_555 1_555 yes
N(23) C(24) N(29) 129.4(3) 1_555 1_555 1_555 yes
N(23) C(24) C(25) 122.8(3) 1_555 1_555 1_555 yes
N(29) C(24) C(25) 107.8(3) 1_555 1_555 1_555 yes
N(27) C(25) C(24) 110.7(3) 1_555 1_555 1_555 yes
N(27) C(25) C(26) 128.5(4) 1_555 1_555 1_555 yes
C(24) C(25) C(26) 120.8(4) 1_555 1_555 1_555 yes
S(2) C(26) N(21) 126.4(3) 1_555 1_555 1_555 yes
S(2) C(26) C(25) 115.0(3) 1_555 1_555 1_555 yes
N(21) C(26) C(25) 118.6(4) 1_555 1_555 1_555 yes
N(27) C(28) N(29) 114.5(3) 1_555 1_555 1_555 yes
N(27) C(28) H(28) 122.7(4) 1_555 1_555 1_555 no
N(29) C(28) H(28) 122.7(3) 1_555 1_555 1_555 no
N(51) C(52) C(53) 109.2(3) 1_555 1_555 1_555 yes
N(51) C(52) H(52a) 109.5(4) 1_555 1_555 1_555 no
N(51) C(52) H(52b) 109.5(4) 1_555 1_555 1_555 no
C(53) C(52) H(52a) 109.6(4) 1_555 1_555 1_555 no
C(53) C(52) H(52b) 109.6(4) 1_555 1_555 1_555 no
H(52a) C(52) H(52b) 109.5(4) 1_555 1_555 1_555 no
N(54) C(53) C(52) 108.6(3) 1_555 1_555 1_555 yes
N(54) C(53) H(53a) 109.7(4) 1_555 1_555 1_555 no
N(54) C(53) H(53b) 109.7(4) 1_555 1_555 1_555 no
C(52) C(53) H(53a) 109.7(4) 1_555 1_555 1_555 no
C(52) C(53) H(53b) 109.7(4) 1_555 1_555 1_555 no
H(53a) C(53) H(53b) 109.5(4) 1_555 1_555 1_555 no
N(54) C(55) C(56) 109.8(3) 1_555 1_555 1_555 yes
N(54) C(55) H(55a) 109.4(4) 1_555 1_555 1_555 no
N(54) C(55) H(55b) 109.4(3) 1_555 1_555 1_555 no
C(56) C(55) H(55a) 109.4(4) 1_555 1_555 1_555 no
C(56) C(55) H(55b) 109.4(4) 1_555 1_555 1_555 no
H(55a) C(55) H(55b) 109.5(4) 1_555 1_555 1_555 no
N(57) C(56) C(55) 107.5(3) 1_555 1_555 1_555 yes
N(57) C(56) H(56a) 110.0(3) 1_555 1_555 1_555 no
N(57) C(56) H(56b) 110.0(3) 1_555 1_555 1_555 no
C(55) C(56) H(56a) 109.9(4) 1_555 1_555 1_555 no
C(55) C(56) H(56b) 110.0(4) 1_555 1_555 1_555 no
H(56a) C(56) H(56b) 109.5(4) 1_555 1_555 1_555 no
N(57) C(58) C(59) 109.8(3) 1_555 1_555 1_555 yes
N(57) C(58) H(58a) 109.4(4) 1_555 1_555 1_555 no
N(57) C(58) H(58b) 109.4(4) 1_555 1_555 1_555 no
C(59) C(58) H(58a) 109.4(4) 1_555 1_555 1_555 no
C(59) C(58) H(58b) 109.4(4) 1_555 1_555 1_555 no
H(58a) C(58) H(58b) 109.5(4) 1_555 1_555 1_555 no
N(51) C(59) C(58) 108.5(3) 1_555 1_555 1_555 yes
N(51) C(59) H(59a) 109.7(3) 1_555 1_555 1_555 no
N(51) C(59) H(59b) 109.7(4) 1_555 1_555 1_555 no
C(58) C(59) H(59a) 109.7(4) 1_555 1_555 1_555 no
C(58) C(59) H(59b) 109.7(4) 1_555 1_555 1_555 no
H(59a) C(59) H(59b) 109.5(4) 1_555 1_555 1_555 no
N(61) C(62) C(63) 109.0(4) 1_555 1_555 1_555 yes
N(61) C(62) H(62a) 109.6(4) 1_555 1_555 1_555 no
N(61) C(62) H(62b) 109.6(4) 1_555 1_555 1_555 no
C(63) C(62) H(62a) 109.6(5) 1_555 1_555 1_555 no
C(63) C(62) H(62b) 109.6(4) 1_555 1_555 1_555 no
H(62a) C(62) H(62b) 109.5(4) 1_555 1_555 1_555 no
N(64) C(63) C(62) 109.4(4) 1_555 1_555 1_555 yes
N(64) C(63) H(63a) 109.5(4) 1_555 1_555 1_555 no
N(64) C(63) H(63b) 109.5(4) 1_555 1_555 1_555 no
C(62) C(63) H(63a) 109.5(4) 1_555 1_555 1_555 no
C(62) C(63) H(63b) 109.5(5) 1_555 1_555 1_555 no
H(63a) C(63) H(63b) 109.5(4) 1_555 1_555 1_555 no
N(64) C(65) C(66) 110.5(3) 1_555 1_555 1_555 yes
N(64) C(65) H(65a) 109.2(5) 1_555 1_555 1_555 no
N(64) C(65) H(65b) 109.2(4) 1_555 1_555 1_555 no
C(66) C(65) H(65a) 109.2(4) 1_555 1_555 1_555 no
C(66) C(65) H(65b) 109.2(5) 1_555 1_555 1_555 no
H(65a) C(65) H(65b) 109.5(4) 1_555 1_555 1_555 no
N(67) C(66) C(65) 107.8(4) 1_555 1_555 1_555 yes
N(67) C(66) H(66a) 109.9(4) 1_555 1_555 1_555 no
N(67) C(66) H(66b) 109.9(5) 1_555 1_555 1_555 no
C(65) C(66) H(66a) 109.9(5) 1_555 1_555 1_555 no
C(65) C(66) H(66b) 109.9(4) 1_555 1_555 1_555 no
H(66a) C(66) H(66b) 109.5(5) 1_555 1_555 1_555 no
N(67) C(68) C(69) 109.7(3) 1_555 1_555 1_555 yes
N(67) C(68) H(68a) 109.4(4) 1_555 1_555 1_555 no
N(67) C(68) H(68b) 109.4(4) 1_555 1_555 1_555 no
C(69) C(68) H(68a) 109.4(5) 1_555 1_555 1_555 no
C(69) C(68) H(68b) 109.4(4) 1_555 1_555 1_555 no
H(68a) C(68) H(68b) 109.5(4) 1_555 1_555 1_555 no
N(61) C(69) C(68) 108.1(4) 1_555 1_555 1_555 yes
N(61) C(69) H(69a) 109.8(4) 1_555 1_555 1_555 no
N(61) C(69) H(69b) 109.8(4) 1_555 1_555 1_555 no
C(68) C(69) H(69a) 109.8(4) 1_555 1_555 1_555 no
C(68) C(69) H(69b) 109.8(4) 1_555 1_555 1_555 no
H(69a) C(69) H(69b) 109.5(4) 1_555 1_555 1_555 no

loop_
_geom_bond_atom_site_label_1
_geom_bond_atom_site_label_2
_geom_bond_distance
_geom_bond_site_symmetry_1
_geom_bond_site_symmetry_2
_geom_bond_publ_flag
Co(1) S(1) 2.328(1) 1_555 1_555 yes
Co(1) N(7) 1.970(3) 1_555 1_555 yes
Co(1) N(29) 1.956(3) 1_555 1_555 yes
Co(1) N(51) 1.981(3) 1_555 1_555 yes
Co(1) N(54) 1.955(3) 1_555 1_555 yes
Co(1) N(57) 1.947(3) 1_555 1_555 yes
Co(2) S(2) 2.342(1) 1_555 1_555 yes
Co(2) N(9) 1.956(3) 1_555 2_655 yes
Co(2) N(27) 1.962(3) 1_555 1_555 yes
Co(2) N(61) 1.981(3) 1_555 1_555 yes
Co(2) N(64) 1.954(3) 1_555 1_555 yes
Co(2) N(67) 1.941(3) 1_555 1_555 yes
S(1) C(6) 1.733(4) 1_555 1_555 yes
S(2) C(26) 1.739(4) 1_555 1_555 yes
N(1) C(2) 1.376(4) 1_555 1_555 yes
N(1) C(6) 1.344(4) 1_555 1_555 yes
N(2) C(2) 1.362(4) 1_555 1_555 yes
N(3) C(2) 1.346(4) 1_555 1_555 yes
N(3) C(4) 1.355(4) 1_555 1_555 yes
N(7) C(5) 1.369(4) 1_555 1_555 yes
N(7) C(8) 1.335(4) 1_555 1_555 yes
N(9) C(4) 1.375(4) 1_555 1_555 yes
N(9) C(8) 1.369(4) 1_555 1_555 yes
N(21) C(22) 1.363(5) 1_555 1_555 yes
N(21) C(26) 1.337(5) 1_555 1_555 yes
N(22) C(22) 1.373(5) 1_555 1_555 yes
N(23) C(22) 1.345(5) 1_555 1_555 yes
N(23) C(24) 1.354(4) 1_555 1_555 yes
N(27) C(25) 1.372(4) 1_555 1_555 yes
N(27) C(28) 1.335(4) 1_555 1_555 yes
N(29) C(24) 1.376(4) 1_555 1_555 yes
N(29) C(28) 1.365(4) 1_555 1_555 yes
N(51) C(52) 1.490(5) 1_555 1_555 yes
N(51) C(59) 1.489(5) 1_555 1_555 yes
N(54) C(53) 1.483(5) 1_555 1_555 yes
N(54) C(55) 1.504(5) 1_555 1_555 yes
N(57) C(56) 1.495(5) 1_555 1_555 yes
N(57) C(58) 1.505(5) 1_555 1_555 yes
N(61) C(62) 1.501(5) 1_555 1_555 yes
N(61) C(69) 1.489(5) 1_555 1_555 yes
N(64) C(63) 1.487(5) 1_555 1_555 yes
N(64) C(65) 1.500(6) 1_555 1_555 yes
N(67) C(66) 1.499(5) 1_555 1_555 yes
N(67) C(68) 1.496(6) 1_555 1_555 yes
C(4) C(5) 1.364(5) 1_555 1_555 yes
C(5) C(6) 1.380(5) 1_555 1_555 yes
C(24) C(25) 1.366(5) 1_555 1_555 yes
C(25) C(26) 1.380(5) 1_555 1_555 yes
C(52) C(53) 1.511(6) 1_555 1_555 yes
C(55) C(56) 1.510(6) 1_555 1_555 yes
C(58) C(59) 1.502(5) 1_555 1_555 yes
C(62) C(63) 1.493(7) 1_555 1_555 yes
C(65) C(66) 1.506(6) 1_555 1_555 yes
C(68) C(69) 1.500(6) 1_555 1_555 yes

loop_
_geom_contact_atom_site_label_1
_geom_contact_atom_site_label_2
_geom_contact_distance
_geom_contact_site_symmetry_1
_geom_contact_site_symmetry_2
_geom_contact_publ_flag
Cl(1) O(1) 3.184(4) 1_555 1_555 ?
Cl(1) O(5) 3.191(4) 1_555 1_555 ?
Cl(1) O(1) 3.192(4) 1_555 7_656 ?
Cl(1) N(57) 3.195(3) 1_555 8_555 ?
Cl(1) O(4) 3.307(4) 1_555 6_655 ?
Cl(2) O(3) 3.133(4) 1_555 7_556 ?
Cl(2) N(67) 3.182(3) 1_555 7_556 ?
Cl(2) O(5) 3.222(4) 1_555 5_445 ?
Cl(2) O(8) 3.251(5) 1_555 4_555 ?
Cl(2) O(3) 3.255(4) 1_555 1_555 ?
S(1) C(56) 3.472(4) 1_555 3_655 ?
S(1) C(55) 3.592(4) 1_555 3_655 ?
O(1) O(8) 2.808(5) 1_555 8_555 ?
O(1) O(7) 2.980(6) 1_555 2_655 ?
O(1) C(63) 3.547(6) 1_555 2_655 ?
O(2) N(1) 2.883(4) 1_555 4_555 ?
O(2) O(6) 2.955(6) 1_555 1_555 ?
O(2) O(6) 2.986(6) 1_555 2_656 ?
O(2) N(2) 3.330(5) 1_555 3_656 ?
O(2) C(56) 3.366(5) 1_555 2_655 ?
O(2) O(2) 3.416(7) 1_555 2_656 ?
O(2) C(55) 3.517(6) 1_555 2_655 ?
O(2) N(2) 3.526(5) 1_555 4_555 ?
O(3) O(7) 2.896(6) 1_555 4_565 ?
O(3) O(4) 2.900(6) 1_555 8_455 ?
O(4) N(54) 2.958(5) 1_555 1_555 ?
O(4) C(6) 3.430(5) 1_555 1_555 ?
O(4) C(5) 3.443(5) 1_555 1_555 ?
O(4) C(53) 3.476(6) 1_555 1_555 ?
O(5) N(2) 3.033(5) 1_555 7_656 ?
O(5) C(66) 3.431(6) 1_555 3_666 ?
O(5) N(3) 3.575(5) 1_555 7_656 ?
O(6) N(21) 2.884(5) 1_555 4_565 ?
O(6) C(68) 3.461(6) 1_555 7_556 ?
O(6) N(22) 3.489(7) 1_555 3_666 ?
O(6) N(22) 3.576(7) 1_555 4_565 ?
O(7) N(64) 2.892(6) 1_555 1_555 ?
O(7) C(63) 3.385(7) 1_555 1_555 ?
O(7) C(25) 3.398(6) 1_555 1_555 ?
O(7) C(26) 3.443(6) 1_555 1_555 ?
O(8) N(22) 3.138(7) 1_555 5_445 ?
O(8) N(23) 3.564(5) 1_555 5_445 ?
O(8) C(59) 3.588(6) 1_555 7_555 ?
O(8) C(52) 3.595(7) 1_555 5_445 ?
N(2) C(66) 3.287(6) 1_555 5_545 ?
N(22) C(58) 3.325(6) 1_555 3_665 ?
N(22) C(59) 3.577(6) 1_555 3_665 ?
